data_4517197
loop_
_publ_author_name
'Mukherjee, Sayan'
'Pramanik, Animesh'

_publ_section_title
;
 Catalyst-Free One-Pot Three-Component Synthesis of
 4-Hydroxy-3-pyrazolylcoumarins in Ethanol at Room Temperature: Enolisable
 Aroylhydrazones as Efficient Ambident Nucleophile
;
_journal_name_full 'ACS Sustainable Chemistry &amp; Engineering'
_journal_paper_doi 10.1021/acssuschemeng.9b05682
_journal_year 2019
_chemical_formula_sum 'C29 H16 Cl2 N2 O6 S'
_chemical_formula_weight 591.40
_space_group_crystal_system monoclinic
_space_group_IT_number 15
_space_group_name_Hall '-C 2yc'
_space_group_name_H-M_alt 'C 1 2/c 1'
_atom_sites_solution_hydrogens geom
_audit_creation_method SHELXL-2014/7
_cell_angle_alpha 90
_cell_angle_beta 133.331(8)
_cell_angle_gamma 90
_cell_formula_units_Z 8
_cell_length_a 32.917(10)
_cell_length_b 10.637(3)
_cell_length_c 22.889(8)
_cell_measurement_reflns_used 1864
_cell_measurement_temperature 296(2)
_cell_measurement_theta_max 20.66
_cell_measurement_theta_min 2.48
_cell_volume 5830(3)
_computing_structure_refinement 'SHELXL-2014/7 (Sheldrick, 2014)'
_diffrn_ambient_temperature 296(2)
_diffrn_measured_fraction_theta_full 0.979
_diffrn_measured_fraction_theta_max 0.979
_diffrn_measurement_device_type 'Bruker APEX-II CCD'
_diffrn_radiation_type MoK\a
_diffrn_radiation_wavelength 0.71073
_diffrn_reflns_av_R_equivalents 0.0526
_diffrn_reflns_av_unetI/netI 0.0643
_diffrn_reflns_Laue_measured_fraction_full 0.979
_diffrn_reflns_Laue_measured_fraction_max 0.979
_diffrn_reflns_limit_h_max 38
_diffrn_reflns_limit_h_min -38
_diffrn_reflns_limit_k_max 12
_diffrn_reflns_limit_k_min -11
_diffrn_reflns_limit_l_max 25
_diffrn_reflns_limit_l_min -26
_diffrn_reflns_number 13115
_diffrn_reflns_point_group_measured_fraction_full 0.979
_diffrn_reflns_point_group_measured_fraction_max 0.979
_diffrn_reflns_theta_full 24.775
_diffrn_reflns_theta_max 24.775
_diffrn_reflns_theta_min 1.701
_exptl_absorpt_coefficient_mu 0.338
_exptl_absorpt_correction_T_max 0.967
_exptl_absorpt_correction_T_min 0.960
_exptl_crystal_colour Yellow
_exptl_crystal_density_diffrn 1.348
_exptl_crystal_description Needle
_exptl_crystal_F_000 2416.0
_exptl_crystal_size_max 0.2
_exptl_crystal_size_mid 0.1
_exptl_crystal_size_min 0.1
_refine_diff_density_max 1.688
_refine_diff_density_min -0.792
_refine_diff_density_rms 0.164
_refine_ls_extinction_method none
_refine_ls_goodness_of_fit_ref 2.451
_refine_ls_hydrogen_treatment constr
_refine_ls_matrix_type full
_refine_ls_number_parameters 352
_refine_ls_number_reflns 4901
_refine_ls_number_restraints 22
_refine_ls_restrained_S_all 2.476
_refine_ls_R_factor_all 0.2384
_refine_ls_R_factor_gt 0.1638
_refine_ls_shift/su_max 0.027
_refine_ls_shift/su_mean 0.002
_refine_ls_structure_factor_coef Fsqd
_refine_ls_weighting_details 'w=1/[\s^2^(Fo^2^)+(0.1000P)^2^+0.1333P] where P=(Fo^2^+2Fc^2^)/3'
_refine_ls_weighting_scheme calc
_refine_ls_wR_factor_gt 0.4236
_refine_ls_wR_factor_ref 0.4497
_reflns_Friedel_coverage 0.000
_reflns_number_gt 2467
_reflns_number_total 4901
_reflns_threshold_expression 'I > 2\s(I)'
_cod_data_source_file sc9b05682_si_003.cif
_cod_data_source_block 447_a
_cod_original_cell_volume 5829(3)
_cod_original_sg_symbol_H-M 'C 2/c'
_cod_database_code 4517197
_shelx_shelxl_version_number 2014/7
_shelx_space_group_comment
;
The symmetry employed for this shelxl refinement is uniquely defined
by the following loop, which should always be used as a source of
symmetry information in preference to the above space-group names.
They are only intended as comments.
;

loop_
_space_group_symop_operation_xyz
'x, y, z'
'-x, y, -z+1/2'
'x+1/2, y+1/2, z'
'-x+1/2, y+1/2, -z+1/2'
'-x, -y, -z'
'x, -y, z-1/2'
'-x+1/2, -y+1/2, -z'
'x+1/2, -y+1/2, z-1/2'

loop_
_atom_site_label
_atom_site_type_symbol
_atom_site_fract_x
_atom_site_fract_y
_atom_site_fract_z
_atom_site_U_iso_or_equiv
_atom_site_adp_type
_atom_site_occupancy
_atom_site_site_symmetry_order
_atom_site_calc_flag
_atom_site_refinement_flags_posn
_atom_site_refinement_flags_adp
S1 S 0.13256(18) 0.4189(4) 0.5449(3) 0.1298(16) Uani 1 1 d . .
Cl02 Cl 0.57091(17) 0.7972(6) 1.0833(2) 0.194(3) Uani 1 1 d . .
O003 O 0.1745(3) 0.3864(5) 0.7883(4) 0.0614(17) Uani 1 1 d . .
O004 O 0.2138(3) 0.7319(5) 0.7613(4) 0.0634(18) Uani 1 1 d . .
H004 H 0.1853 0.7643 0.7201 0.095 Uiso 1 1 calc R U
Cl1 Cl 0.0178(2) 0.4624(7) 0.3848(3) 0.206(3) Uani 1 1 d . .
O006 O 0.2227(3) 0.2889(5) 0.7678(4) 0.074(2) Uani 1 1 d . .
N007 N 0.2830(3) 0.5211(6) 0.6772(5) 0.0480(19) Uani 1 1 d . .
N1 N 0.3313(3) 0.5240(6) 0.7566(5) 0.0515(19) Uani 1 1 d . .
O009 O 0.3424(3) 0.4711(7) 0.9167(4) 0.087(2) Uani 1 1 d . .
C4 C 0.1568(4) 0.6352(7) 0.5347(5) 0.046(2) Uani 1 1 d D .
H4 H 0.1750 0.7099 0.5436 0.055 Uiso 1 1 calc R U
C00B C 0.1678(3) 0.6112(7) 0.7846(5) 0.047(2) Uani 1 1 d . .
C1 C 0.2027(3) 0.6197(7) 0.7683(5) 0.044(2) Uani 1 1 d . .
C2 C 0.2220(3) 0.5112(7) 0.7617(5) 0.042(2) Uani 1 1 d . .
C00E C 0.2372(4) 0.5178(7) 0.6667(5) 0.043(2) Uani 1 1 d . .
C00F C 0.2075(4) 0.3912(8) 0.7718(5) 0.051(2) Uani 1 1 d . .
C00G C 0.3142(4) 0.5176(7) 0.7950(5) 0.045(2) Uani 1 1 d . .
C00H C 0.1554(4) 0.4934(8) 0.7945(5) 0.051(2) Uani 1 1 d . .
C3 C 0.2563(4) 0.5141(6) 0.7420(5) 0.041(2) Uani 1 1 d . .
C00J C 0.2859(4) 0.5226(8) 0.6183(6) 0.058(2) Uani 1 1 d . .
C00K C 0.3538(4) 0.5198(9) 0.8821(6) 0.058(2) Uani 1 1 d . .
C00L C 0.4080(4) 0.5894(9) 0.9296(6) 0.066(3) Uani 1 1 d . .
C7 C 0.1794(4) 0.5279(9) 0.5866(6) 0.069(3) Uani 1 1 d D .
C00N C 0.1233(5) 0.4770(10) 0.8139(7) 0.088(4) Uani 1 1 d . .
H00N H 0.1161 0.3977 0.8221 0.106 Uiso 1 1 calc R U
C00O C 0.1447(4) 0.7161(10) 0.7907(6) 0.077(3) Uani 1 1 d . .
H00O H 0.1514 0.7964 0.7828 0.092 Uiso 1 1 calc R U
C00P C 0.4167(4) 0.6852(10) 0.8963(6) 0.069(3) Uani 1 1 d . .
H00P H 0.3886 0.7046 0.8420 0.082 Uiso 1 1 calc R U
C00Q C 0.2593(5) 0.4381(11) 0.5595(7) 0.088(3) Uani 1 1 d . .
H00Q H 0.2364 0.3787 0.5547 0.106 Uiso 1 1 calc R U
C00R C 0.1030(5) 0.5858(13) 0.8200(8) 0.102(4) Uani 1 1 d . .
H00R H 0.0817 0.5781 0.8328 0.123 Uiso 1 1 calc R U
C00S C 0.4651(5) 0.7483(11) 0.9423(7) 0.093(4) Uani 1 1 d . .
H00S H 0.4701 0.8116 0.9198 0.112 Uiso 1 1 calc R U
C00T C 0.1126(5) 0.7018(11) 0.8082(7) 0.091(4) Uani 1 1 d . .
H00T H 0.0975 0.7718 0.8118 0.109 Uiso 1 1 calc R U
C00U C 0.4528(6) 0.5646(13) 1.0136(7) 0.100(4) Uani 1 1 d . .
H00U H 0.4485 0.5013 1.0370 0.120 Uiso 1 1 calc R U
C00W C 0.2654(7) 0.4376(15) 0.5061(7) 0.124(5) Uani 1 1 d . .
H00W H 0.2500 0.3717 0.4697 0.149 Uiso 1 1 calc R U
C00X C 0.5081(5) 0.7200(16) 1.0240(9) 0.115(5) Uani 1 1 d . .
C00Y C 0.5000(5) 0.6287(15) 1.0590(7) 0.114(5) Uani 1 1 d . .
H00Y H 0.5277 0.6131 1.1138 0.137 Uiso 1 1 calc R U
C00Z C 0.2929(6) 0.5288(17) 0.5042(9) 0.119(5) Uani 1 1 d . .
H00Z H 0.2921 0.5351 0.4629 0.143 Uiso 1 1 calc R U
C010 C 0.3173(6) 0.6122(12) 0.6229(8) 0.125(5) Uani 1 1 d . .
H010 H 0.3356 0.6734 0.6628 0.150 Uiso 1 1 calc R U
C012 C 0.3215(10) 0.6100(18) 0.5659(14) 0.204(10) Uani 1 1 d . .
H012 H 0.3451 0.6674 0.5712 0.244 Uiso 1 1 calc R U
O1 O 0.4660(11) 0.610(2) 0.1806(15) 0.398(14) Uiso 1 1 d D .
C5 C 0.0824(5) 0.4993(14) 0.4653(7) 0.098(4) Uani 1 1 d . U
C6 C 0.1037(7) 0.6043(17) 0.4705(9) 0.141(6) Uani 1 1 d D U
H6 H 0.0815 0.6613 0.4283 0.169 Uiso 1 1 calc R U
O2 O 0.5249(8) 0.3685(17) 0.2179(11) 0.278(8) Uiso 1 1 d D .

loop_
_atom_site_aniso_label
_atom_site_aniso_U_11
_atom_site_aniso_U_22
_atom_site_aniso_U_33
_atom_site_aniso_U_23
_atom_site_aniso_U_13
_atom_site_aniso_U_12
S1 0.130(4) 0.130(3) 0.134(4) -0.012(3) 0.093(3) -0.030(3)
Cl02 0.108(3) 0.361(8) 0.094(3) -0.063(4) 0.062(3) -0.121(4)
O003 0.081(5) 0.046(4) 0.094(5) -0.003(3) 0.075(4) -0.007(3)
O004 0.095(5) 0.033(3) 0.101(5) 0.017(3) 0.081(5) 0.016(3)
Cl1 0.099(4) 0.330(8) 0.147(4) -0.038(4) 0.069(4) -0.013(4)
O006 0.110(6) 0.036(4) 0.134(6) -0.004(4) 0.106(5) -0.001(3)
N007 0.066(5) 0.044(4) 0.055(5) -0.006(3) 0.049(5) -0.008(3)
N1 0.068(5) 0.047(4) 0.060(6) -0.009(4) 0.052(5) -0.006(4)
O009 0.086(5) 0.127(6) 0.078(5) 0.015(4) 0.067(5) -0.004(4)
C4 0.044(6) 0.040(5) 0.047(6) 0.022(4) 0.029(5) 0.013(4)
C00B 0.056(6) 0.049(5) 0.050(6) 0.002(4) 0.042(5) 0.011(4)
C1 0.050(5) 0.041(5) 0.045(5) -0.003(4) 0.034(5) -0.003(4)
C2 0.053(5) 0.040(5) 0.048(5) -0.005(4) 0.041(5) -0.002(4)
C00E 0.053(6) 0.040(5) 0.047(6) 0.002(4) 0.039(6) -0.001(4)
C00F 0.074(6) 0.044(5) 0.064(6) -0.005(4) 0.058(6) -0.011(5)
C00G 0.057(6) 0.046(5) 0.051(6) -0.003(4) 0.044(6) -0.002(4)
C00H 0.058(6) 0.050(5) 0.065(6) -0.003(4) 0.050(6) -0.005(4)
C3 0.059(6) 0.025(4) 0.058(6) -0.005(4) 0.048(5) -0.006(4)
C00J 0.080(7) 0.062(6) 0.065(7) -0.012(5) 0.063(6) -0.006(5)
C00K 0.056(6) 0.074(6) 0.058(7) 0.004(5) 0.045(6) 0.006(5)
C00L 0.071(7) 0.078(7) 0.064(8) -0.007(5) 0.052(7) -0.002(5)
C7 0.080(8) 0.094(8) 0.065(8) -0.028(6) 0.062(7) -0.030(6)
C00N 0.113(10) 0.087(8) 0.118(10) -0.015(7) 0.100(9) -0.019(7)
C00O 0.084(8) 0.071(7) 0.098(8) 0.010(6) 0.071(7) 0.015(6)
C00P 0.058(7) 0.087(7) 0.061(7) -0.001(6) 0.041(6) -0.005(6)
C00Q 0.124(10) 0.092(8) 0.089(9) -0.015(7) 0.089(9) -0.016(7)
C00R 0.118(10) 0.117(11) 0.142(11) 0.007(9) 0.117(10) 0.017(8)
C00S 0.096(10) 0.128(10) 0.073(9) -0.034(8) 0.064(9) -0.051(8)
C00T 0.111(9) 0.087(8) 0.137(10) 0.011(7) 0.110(9) 0.012(7)
C00U 0.089(10) 0.167(12) 0.053(8) -0.004(8) 0.052(8) -0.014(9)
C00W 0.174(15) 0.139(12) 0.074(9) -0.015(8) 0.090(11) 0.025(11)
C00X 0.086(10) 0.186(15) 0.084(10) -0.050(10) 0.063(10) -0.045(9)
C00Y 0.062(9) 0.201(15) 0.052(8) -0.004(9) 0.028(7) -0.033(9)
C00Z 0.148(14) 0.171(14) 0.115(12) -0.035(10) 0.119(12) -0.041(11)
C010 0.213(16) 0.112(10) 0.151(12) -0.058(9) 0.164(13) -0.078(10)
C012 0.34(3) 0.209(19) 0.27(2) -0.095(17) 0.29(2) -0.144(19)
C5 0.043(7) 0.152(12) 0.047(7) -0.015(8) 0.011(6) 0.003(7)
C6 0.157(16) 0.171(14) 0.135(13) 0.035(12) 0.116(13) 0.036(11)

loop_
_atom_type_symbol
_atom_type_description
_atom_type_scat_dispersion_real
_atom_type_scat_dispersion_imag
_atom_type_scat_source
C C 0.0033 0.0016 'International Tables Vol C Tables 4.2.6.8 and 6.1.1.4'
H H 0.0000 0.0000 'International Tables Vol C Tables 4.2.6.8 and 6.1.1.4'
N N 0.0061 0.0033 'International Tables Vol C Tables 4.2.6.8 and 6.1.1.4'
O O 0.0106 0.0060 'International Tables Vol C Tables 4.2.6.8 and 6.1.1.4'
S S 0.1246 0.1234 'International Tables Vol C Tables 4.2.6.8 and 6.1.1.4'
Cl Cl 0.1484 0.1585 'International Tables Vol C Tables 4.2.6.8 and 6.1.1.4'

loop_
_geom_angle_atom_site_label_1
_geom_angle_atom_site_label_2
_geom_angle_atom_site_label_3
_geom_angle
C7 S1 C5 96.2(7)
C00H O003 C00F 120.6(6)
C1 O004 H004 109.5
C00E N007 N1 112.1(7)
C00E N007 C00J 128.7(8)
N1 N007 C00J 119.2(7)
C00G N1 N007 104.0(7)
C6 C4 C7 104.9(10)
C6 C4 H4 127.5
C7 C4 H4 127.6
C00H C00B C00O 117.6(8)
C00H C00B C1 118.6(7)
C00O C00B C1 123.9(8)
O004 C1 C2 124.7(7)
O004 C1 C00B 115.9(7)
C2 C1 C00B 119.4(7)
C1 C2 C00F 119.8(7)
C1 C2 C3 121.7(7)
C00F C2 C3 118.5(6)
N007 C00E C3 106.4(8)
N007 C00E C7 122.8(7)
C3 C00E C7 130.6(7)
O006 C00F O003 115.3(7)
O006 C00F C2 125.3(7)
O003 C00F C2 119.4(7)
N1 C00G C3 111.9(8)
N1 C00G C00K 121.1(8)
C3 C00G C00K 126.9(7)
O003 C00H C00B 122.3(7)
O003 C00H C00N 115.6(8)
C00B C00H C00N 122.1(8)
C00E C3 C00G 105.6(7)
C00E C3 C2 126.6(8)
C00G C3 C2 127.8(7)
C00Q C00J C010 119.4(9)
C00Q C00J N007 122.0(8)
C010 C00J N007 118.6(9)
O009 C00K C00G 120.3(9)
O009 C00K C00L 119.3(9)
C00G C00K C00L 120.3(8)
C00P C00L C00U 117.0(10)
C00P C00L C00K 123.0(10)
C00U C00L C00K 119.9(10)
C4 C7 C00E 125.3(8)
C4 C7 S1 109.9(8)
C00E C7 S1 124.8(7)
C00R C00N C00H 116.4(10)
C00R C00N H00N 121.8
C00H C00N H00N 121.8
C00T C00O C00B 121.1(10)
C00T C00O H00O 119.5
C00B C00O H00O 119.5
C00S C00P C00L 120.6(10)
C00S C00P H00P 119.7
C00L C00P H00P 119.7
C00J C00Q C00W 120.6(12)
C00J C00Q H00Q 119.7
C00W C00Q H00Q 119.7
C00T C00R C00N 123.2(10)
C00T C00R H00R 118.4
C00N C00R H00R 118.4
C00P C00S C00X 120.6(11)
C00P C00S H00S 119.7
C00X C00S H00S 119.7
C00R C00T C00O 119.6(10)
C00R C00T H00T 120.2
C00O C00T H00T 120.2
C00Y C00U C00L 122.1(12)
C00Y C00U H00U 118.9
C00L C00U H00U 118.9
C00Z C00W C00Q 122.7(13)
C00Z C00W H00W 118.7
C00Q C00W H00W 118.6
C00Y C00X C00S 120.0(11)
C00Y C00X Cl02 118.7(12)
C00S C00X Cl02 121.3(12)
C00U C00Y C00X 119.6(12)
C00U C00Y H00Y 120.2
C00X C00Y H00Y 120.2
C00W C00Z C012 115.4(12)
C00W C00Z H00Z 122.3
C012 C00Z H00Z 122.3
C00J C010 C012 118.1(11)
C00J C010 H010 120.9
C012 C010 H010 120.9
C00Z C012 C010 123.0(13)
C00Z C012 H012 118.5
C010 C012 H012 118.5
C6 C5 S1 106.5(11)
C6 C5 Cl1 121.2(13)
S1 C5 Cl1 132.0(10)
C5 C6 C4 122.3(15)
C5 C6 H6 118.8
C4 C6 H6 118.8

loop_
_geom_bond_atom_site_label_1
_geom_bond_atom_site_label_2
_geom_bond_distance
S1 C7 1.616(10)
S1 C5 1.628(13)
Cl02 C00X 1.715(13)
O003 C00H 1.355(9)
O003 C00F 1.374(9)
O004 C1 1.290(9)
O004 H004 0.8200
Cl1 C5 1.641(12)
O006 C00F 1.227(9)
N007 C00E 1.355(10)
N007 N1 1.366(9)
N007 C00J 1.416(10)
N1 C00G 1.333(9)
O009 C00K 1.202(10)
C4 C6 1.342(14)
C4 C7 1.433(11)
C4 H4 0.9300
C00B C00H 1.384(11)
C00B C00O 1.409(11)
C00B C1 1.434(10)
C1 C2 1.376(10)
C2 C00F 1.438(10)
C2 C3 1.474(10)
C00E C3 1.370(11)
C00E C7 1.485(12)
C00G C3 1.389(11)
C00G C00K 1.453(12)
C00H C00N 1.408(12)
C00J C00Q 1.329(13)
C00J C010 1.357(13)
C00K C00L 1.499(13)
C00L C00P 1.415(13)
C00L C00U 1.432(14)
C00N C00R 1.392(15)
C00N H00N 0.9300
C00O C00T 1.373(13)
C00O H00O 0.9300
C00P C00S 1.339(13)
C00P H00P 0.9300
C00Q C00W 1.368(16)
C00Q H00Q 0.9300
C00R C00T 1.346(15)
C00R H00R 0.9300
C00S C00X 1.399(16)
C00S H00S 0.9300
C00T H00T 0.9300
C00U C00Y 1.322(16)
C00U H00U 0.9300
C00W C00Z 1.347(18)
C00W H00W 0.9300
C00X C00Y 1.394(19)
C00Y H00Y 0.9300
C00Z C012 1.343(19)
C00Z H00Z 0.9300
C010 C012 1.403(17)
C010 H010 0.9300
C012 H012 0.9300
C5 C6 1.279(18)
C6 H6 0.9300
